data_8102140
loop_
_publ_author_name
'Li, Zhi-Ping'

_publ_section_title
;
Crystal structure of 3,5-diiodosalicylaldehyde (2-hydroxybenzoyl)hydrazone, 
C~14~H~10~I~2~N~2~O~3~
;
_journal_issue 3
_journal_name_full 'Zeitschrift f\"ur Kristallographie - New Crystal Structures'
_journal_page_first 253
_journal_page_last 254
_journal_volume 222
_journal_year 2007
_chemical_formula_moiety 'C14 H10 I2 N2 O3'
_chemical_formula_sum 'C14 H10 I2 N2 O3'
_chemical_formula_weight 508.04
_chemical_name_systematic
; 
 3,5-diiodosalicylaldehyde (2-hydroxybenzoyl)hydrazone
;
_space_group_IT_number 2
_symmetry_cell_setting triclinic
_symmetry_space_group_name_Hall '-P 1'
_symmetry_space_group_name_H-M 'P -1'
_atom_sites_solution_hydrogens geom
_atom_sites_solution_primary direct
_atom_sites_solution_secondary difmap
_audit_creation_method SHELXL-97
_cell_angle_alpha 86.790(3)
_cell_angle_beta 79.881(4)
_cell_angle_gamma 89.345(3)
_cell_formula_units_Z 4
_cell_length_a 7.933(3)
_cell_length_b 12.903(4)
_cell_length_c 15.214(5)
_cell_measurement_reflns_used 2298
_cell_measurement_temperature 298(2)
_cell_measurement_theta_max 25.5
_cell_measurement_theta_min 2.7
_cell_volume 1530.7(9)
_computing_cell_refinement SAINT
_computing_data_collection SMART
_computing_data_reduction SAINT
_computing_molecular_graphics SHELXTL
_computing_publication_material SHELXTL
_computing_structure_refinement 'SHELXL-97 [8]'
_computing_structure_solution 'SHELXS-97 [7]'
_diffrn_ambient_temperature 298(2)
_diffrn_measured_fraction_theta_full 0.977
_diffrn_measured_fraction_theta_max 0.977
_diffrn_measurement_device_type 'Bruker SMART CCD'
_diffrn_measurement_method omega
_diffrn_radiation_monochromator graphite
_diffrn_radiation_source 'fine-focus sealed tube'
_diffrn_radiation_type MoK\a
_diffrn_radiation_wavelength 0.71073
_diffrn_reflns_av_R_equivalents 0.0250
_diffrn_reflns_av_sigmaI/netI 0.0547
_diffrn_reflns_limit_h_max 8
_diffrn_reflns_limit_h_min -9
_diffrn_reflns_limit_k_max 11
_diffrn_reflns_limit_k_min -15
_diffrn_reflns_limit_l_max 18
_diffrn_reflns_limit_l_min -18
_diffrn_reflns_number 8006
_diffrn_reflns_theta_full 25.50
_diffrn_reflns_theta_max 25.50
_diffrn_reflns_theta_min 2.03
_diffrn_standards_number 0
_exptl_absorpt_coefficient_mu 4.119
_exptl_absorpt_correction_T_max 0.5243
_exptl_absorpt_correction_T_min 0.4643
_exptl_absorpt_correction_type multi-scan
_exptl_crystal_colour yellow
_exptl_crystal_density_diffrn 2.205
_exptl_crystal_density_method 'not measured'
_exptl_crystal_description block
_exptl_crystal_F_000 952
_exptl_crystal_size_max 0.22
_exptl_crystal_size_mid 0.20
_exptl_crystal_size_min 0.18
_refine_diff_density_max 1.390
_refine_diff_density_min -1.057
_refine_diff_density_rms 0.128
_refine_ls_extinction_method none
_refine_ls_goodness_of_fit_ref 1.031
_refine_ls_hydrogen_treatment mixed
_refine_ls_matrix_type full
_refine_ls_number_parameters 389
_refine_ls_number_reflns 5596
_refine_ls_number_restraints 2
_refine_ls_restrained_S_all 1.031
_refine_ls_R_factor_all 0.0664
_refine_ls_R_factor_gt 0.0407
_refine_ls_shift/su_max 0.000
_refine_ls_shift/su_mean 0.000
_refine_ls_structure_factor_coef Fsqd
_refine_ls_weighting_details 'calc w=1/[\s^2^(Fo^2^)+(0.0380P)^2^] where P=(Fo^2^+2Fc^2^)/3'
_refine_ls_weighting_scheme calc
_refine_ls_wR_factor_gt 0.0818
_refine_ls_wR_factor_ref 0.0954
_reflns_number_gt 3912
_reflns_number_total 5596
_reflns_threshold_expression I>2sigma(I)
_cod_data_source_file 1267-2030.cff
_cod_data_source_block I
_cod_depositor_comments
;
The following automatic conversions were performed:
'_symmetry_cell_setting' value 'Triclinic' changed to 'triclinic'
according to '/home/saulius/struct/CIF-dictionaries/cif_core.dic'
dictionary named 'cif_core.dic' version 2.4.1 from 2010-06-29.

Automatic conversion script
Id: cif_fix_enum 1555 2011-01-17 13:19:09Z saulius 
;
_cod_database_code 8102140

loop_
_symmetry_equiv_pos_as_xyz
'x, y, z'
'-x, -y, -z'

loop_
_atom_site_label
_atom_site_type_symbol
_atom_site_fract_x
_atom_site_fract_y
_atom_site_fract_z
_atom_site_U_iso_or_equiv
_atom_site_adp_type
_atom_site_occupancy
_atom_site_symmetry_multiplicity
_atom_site_Wyckoff_symbol
_atom_site_calc_flag
_atom_site_refinement_flags
_atom_site_disorder_assembly
_atom_site_disorder_group
I1 I 0.84033(7) 1.05446(4) 0.65090(4) 0.06979(19) Uani 1 2 i d . . .
I2 I 1.09207(6) 0.64674(4) 0.51319(3) 0.04816(15) Uani 1 2 i d . . .
I3 I 0.47896(7) 0.54091(4) 0.34099(4) 0.06219(17) Uani 1 2 i d . . .
I4 I 0.34591(7) 0.14911(4) 0.56629(3) 0.06574(18) Uani 1 2 i d . . .
O1 O 0.6429(6) 0.9032(3) 0.7999(3) 0.0432(11) Uani 1 2 i d . . .
H1 H 0.5975 0.8666 0.8431 0.065 Uiso 1 2 i calc R . .
O2 O 0.3420(6) 0.8305(3) 1.0114(3) 0.0482(12) Uani 1 2 i d . . .
O3 O 0.2397(6) 0.5163(3) 1.0210(3) 0.0476(12) Uani 1 2 i d . . .
H3 H 0.1916 0.4598 1.0273 0.071 Uiso 1 2 i calc R . .
O4 O 0.7209(6) 0.3906(3) 0.2253(3) 0.0444(11) Uani 1 2 i d . . .
H4 H 0.7761 0.3522 0.1896 0.067 Uiso 1 2 i calc R . .
O5 O 1.0619(6) 0.3297(3) 0.0483(3) 0.0435(11) Uani 1 2 i d . . .
O6 O 1.1682(6) 0.0146(3) 0.0462(3) 0.0438(11) Uani 1 2 i d . . .
H6 H 1.2068 -0.0441 0.0387 0.066 Uiso 1 2 i calc R . .
N1 N 0.5429(6) 0.7318(4) 0.8854(3) 0.0332(12) Uani 1 2 i d . . .
N2 N 0.4389(7) 0.6792(4) 0.9546(3) 0.0364(12) Uani 1 2 i d D . .
N3 N 0.8705(6) 0.2222(4) 0.1765(3) 0.0374(13) Uani 1 2 i d . . .
N4 N 0.9826(7) 0.1734(4) 0.1130(3) 0.0339(12) Uani 1 2 i d D . .
C1 C 0.7453(7) 0.7362(5) 0.7523(4) 0.0299(14) Uani 1 2 i d . . .
C2 C 0.7428(7) 0.8444(4) 0.7416(4) 0.0286(13) Uani 1 2 i d . . .
C3 C 0.8453(7) 0.8940(4) 0.6671(4) 0.0321(14) Uani 1 2 i d . . .
C4 C 0.9478(8) 0.8380(5) 0.6037(4) 0.0373(15) Uani 1 2 i d . . .
H4A H 1.0171 0.8719 0.5552 0.045 Uiso 1 2 i calc R . .
C5 C 0.9461(7) 0.7302(5) 0.6135(4) 0.0334(14) Uani 1 2 i d . . .
C6 C 0.8487(7) 0.6801(5) 0.6871(4) 0.0335(14) Uani 1 2 i d . . .
H6A H 0.8516 0.6080 0.6936 0.040 Uiso 1 2 i calc R . .
C7 C 0.6377(7) 0.6802(5) 0.8266(4) 0.0324(14) Uani 1 2 i d . . .
H7 H 0.6379 0.6080 0.8312 0.039 Uiso 1 2 i calc R . .
C8 C 0.3405(8) 0.7360(5) 1.0169(4) 0.0328(14) Uani 1 2 i d . . .
C9 C 0.2284(8) 0.6777(5) 1.0918(4) 0.0344(15) Uani 1 2 i d . . .
C10 C 0.1781(8) 0.5738(4) 1.0918(4) 0.0329(14) Uani 1 2 i d . . .
C11 C 0.0644(8) 0.5322(5) 1.1640(4) 0.0422(16) Uani 1 2 i d . . .
H11 H 0.0278 0.4641 1.1632 0.051 Uiso 1 2 i calc R . .
C12 C 0.0036(8) 0.5882(5) 1.2369(4) 0.0418(16) Uani 1 2 i d . . .
H12 H -0.0728 0.5585 1.2848 0.050 Uiso 1 2 i calc R . .
C13 C 0.0579(9) 0.6901(5) 1.2383(4) 0.0451(17) Uani 1 2 i d . . .
H13 H 0.0198 0.7287 1.2879 0.054 Uiso 1 2 i calc R . .
C14 C 0.1678(8) 0.7334(5) 1.1664(4) 0.0415(16) Uani 1 2 i d . . .
H14 H 0.2026 0.8018 1.1675 0.050 Uiso 1 2 i calc R . .
C15 C 0.6694(8) 0.2268(5) 0.3095(4) 0.0333(14) Uani 1 2 i d . . .
C16 C 0.6419(7) 0.3334(4) 0.2977(4) 0.0306(14) Uani 1 2 i d . . .
C17 C 0.5274(7) 0.3828(5) 0.3622(4) 0.0364(15) Uani 1 2 i d . . .
C18 C 0.4441(8) 0.3307(5) 0.4376(4) 0.0385(16) Uani 1 2 i d . . .
H18 H 0.3688 0.3652 0.4801 0.046 Uiso 1 2 i calc R . .
C19 C 0.4735(8) 0.2262(5) 0.4493(4) 0.0365(15) Uani 1 2 i d . . .
C20 C 0.5842(8) 0.1746(5) 0.3863(4) 0.0404(16) Uani 1 2 i d . . .
H20 H 0.6020 0.1037 0.3954 0.049 Uiso 1 2 i calc R . .
C21 C 0.7876(8) 0.1703(5) 0.2440(4) 0.0394(16) Uani 1 2 i d . . .
H21 H 0.8019 0.0989 0.2514 0.047 Uiso 1 2 i calc R . .
C22 C 1.0750(8) 0.2352(5) 0.0467(4) 0.0309(14) Uani 1 2 i d . . .
C23 C 1.1870(8) 0.1840(5) -0.0261(4) 0.0317(14) Uani 1 2 i d . . .
C24 C 1.2298(8) 0.0781(5) -0.0270(4) 0.0323(14) Uani 1 2 i d . . .
C25 C 1.3337(9) 0.0408(5) -0.1008(4) 0.0469(18) Uani 1 2 i d . . .
H25 H 1.3612 -0.0294 -0.1012 0.056 Uiso 1 2 i calc R . .
C26 C 1.3965(10) 0.1041(6) -0.1727(5) 0.057(2) Uani 1 2 i d . . .
H26 H 1.4666 0.0773 -0.2218 0.068 Uiso 1 2 i calc R . .
C27 C 1.3564(10) 0.2085(6) -0.1732(4) 0.059(2) Uani 1 2 i d . . .
H27 H 1.3993 0.2521 -0.2226 0.071 Uiso 1 2 i calc R . .
C28 C 1.2540(9) 0.2476(5) -0.1013(4) 0.0461(17) Uani 1 2 i d . . .
H28 H 1.2281 0.3181 -0.1022 0.055 Uiso 1 2 i calc R . .
H2N H 0.419(10) 0.6108(14) 0.955(5) 0.080 Uiso 1 2 i d D . .
H4N H 1.004(10) 0.1049(14) 0.119(5) 0.080 Uiso 1 2 i d D . .

loop_
_atom_site_aniso_label
_atom_site_aniso_U_11
_atom_site_aniso_U_22
_atom_site_aniso_U_33
_atom_site_aniso_U_23
_atom_site_aniso_U_13
_atom_site_aniso_U_12
I1 0.0858(4) 0.0329(3) 0.0732(4) -0.0027(2) 0.0349(3) -0.0076(3)
I2 0.0482(3) 0.0508(3) 0.0424(3) -0.0179(2) 0.0052(2) 0.0051(2)
I3 0.0680(4) 0.0356(3) 0.0731(4) -0.0101(2) 0.0166(3) 0.0054(2)
I4 0.0702(4) 0.0738(4) 0.0425(3) 0.0159(3) 0.0131(2) 0.0076(3)
O1 0.049(3) 0.035(2) 0.037(2) -0.001(2) 0.016(2) 0.007(2)
O2 0.064(3) 0.026(3) 0.047(3) 0.004(2) 0.009(2) 0.005(2)
O3 0.066(3) 0.027(2) 0.042(3) -0.007(2) 0.013(2) -0.008(2)
O4 0.047(3) 0.031(2) 0.049(3) -0.008(2) 0.012(2) 0.000(2)
O5 0.056(3) 0.027(2) 0.046(3) -0.010(2) -0.002(2) 0.005(2)
O6 0.060(3) 0.027(2) 0.038(2) 0.004(2) 0.009(2) 0.008(2)
N1 0.038(3) 0.034(3) 0.025(3) 0.005(2) 0.001(2) -0.002(2)
N2 0.050(3) 0.027(3) 0.028(3) 0.002(2) 0.003(2) 0.001(3)
N3 0.035(3) 0.040(3) 0.036(3) -0.015(3) -0.001(2) 0.009(3)
N4 0.043(3) 0.027(3) 0.029(3) -0.008(2) 0.002(2) 0.003(3)
C1 0.026(3) 0.037(4) 0.026(3) -0.001(3) -0.005(3) -0.003(3)
C2 0.030(3) 0.029(3) 0.026(3) -0.003(3) -0.003(3) 0.002(3)
C3 0.026(3) 0.030(3) 0.036(3) 0.001(3) 0.007(3) -0.007(3)
C4 0.037(4) 0.038(4) 0.034(3) -0.006(3) 0.004(3) -0.001(3)
C5 0.023(3) 0.047(4) 0.029(3) -0.006(3) 0.001(3) 0.001(3)
C6 0.040(4) 0.032(3) 0.030(3) -0.006(3) -0.007(3) 0.002(3)
C7 0.031(4) 0.033(3) 0.031(3) 0.005(3) -0.002(3) 0.003(3)
C8 0.037(4) 0.034(4) 0.026(3) 0.001(3) -0.003(3) 0.001(3)
C9 0.042(4) 0.030(3) 0.030(3) -0.001(3) -0.002(3) 0.002(3)
C10 0.041(4) 0.027(3) 0.026(3) -0.004(3) 0.006(3) 0.006(3)
C11 0.047(4) 0.036(4) 0.041(4) 0.000(3) -0.001(3) -0.004(3)
C12 0.038(4) 0.046(4) 0.033(3) 0.007(3) 0.013(3) -0.003(3)
C13 0.054(5) 0.042(4) 0.038(4) -0.014(3) 0.002(3) -0.005(3)
C14 0.053(4) 0.030(4) 0.037(4) -0.002(3) 0.004(3) -0.001(3)
C15 0.032(4) 0.036(4) 0.032(3) -0.007(3) -0.003(3) 0.000(3)
C16 0.028(3) 0.031(3) 0.032(3) -0.007(3) 0.000(3) -0.008(3)
C17 0.022(3) 0.045(4) 0.039(4) -0.010(3) 0.004(3) 0.000(3)
C18 0.031(4) 0.046(4) 0.039(4) -0.014(3) -0.006(3) 0.007(3)
C19 0.032(4) 0.044(4) 0.032(3) -0.004(3) 0.001(3) -0.002(3)
C20 0.043(4) 0.041(4) 0.037(4) -0.001(3) -0.006(3) 0.002(3)
C21 0.045(4) 0.037(4) 0.037(4) -0.009(3) -0.009(3) 0.003(3)
C22 0.035(4) 0.030(3) 0.029(3) -0.004(3) -0.008(3) 0.008(3)
C23 0.034(4) 0.029(3) 0.031(3) 0.000(3) -0.004(3) -0.001(3)
C24 0.039(4) 0.027(3) 0.029(3) -0.001(3) -0.001(3) 0.000(3)
C25 0.066(5) 0.030(4) 0.039(4) -0.004(3) 0.007(3) 0.018(3)
C26 0.070(5) 0.047(5) 0.043(4) -0.003(4) 0.020(4) 0.008(4)
C27 0.079(6) 0.046(4) 0.041(4) 0.012(3) 0.019(4) 0.008(4)
C28 0.056(5) 0.035(4) 0.042(4) 0.010(3) 0.001(3) 0.008(3)

loop_
_atom_type_symbol
_atom_type_description
_atom_type_scat_dispersion_real
_atom_type_scat_dispersion_imag
_atom_type_scat_source
C C 0.0033 0.0016 'International Tables Vol C Tables 4.2.6.8 and 6.1.1.4'
H H 0.0000 0.0000 'International Tables Vol C Tables 4.2.6.8 and 6.1.1.4'
N N 0.0061 0.0033 'International Tables Vol C Tables 4.2.6.8 and 6.1.1.4'
O O 0.0106 0.0060 'International Tables Vol C Tables 4.2.6.8 and 6.1.1.4'
I I -0.4742 1.8119 'International Tables Vol C Tables 4.2.6.8 and 6.1.1.4'

loop_
_geom_angle_atom_site_label_1
_geom_angle_atom_site_label_2
_geom_angle_atom_site_label_3
_geom_angle
_geom_angle_site_symmetry_1
_geom_angle_site_symmetry_3
_geom_angle_publ_flag
C2 O1 H1 109.5 . . ?
C10 O3 H3 109.5 . . ?
C16 O4 H4 109.5 . . ?
C24 O6 H6 109.5 . . ?
C7 N1 N2 119.0(5) . . ?
C8 N2 N1 117.8(5) . . ?
C8 N2 H2N 118(5) . . ?
N1 N2 H2N 123(5) . . ?
C21 N3 N4 120.4(5) . . ?
C22 N4 N3 116.7(5) . . ?
C22 N4 H4N 121(5) . . ?
N3 N4 H4N 121(5) . . ?
C2 C1 C6 118.8(6) . . ?
C2 C1 C7 121.9(5) . . ?
C6 C1 C7 119.2(6) . . ?
O1 C2 C1 122.2(5) . . ?
O1 C2 C3 118.4(5) . . ?
C1 C2 C3 119.4(5) . . ?
C4 C3 C2 121.2(6) . . ?
C4 C3 I1 119.4(4) . . ?
C2 C3 I1 119.4(4) . . ?
C3 C4 C5 119.1(6) . . ?
C3 C4 H4A 120.5 . . ?
C5 C4 H4A 120.5 . . ?
C6 C5 C4 120.5(5) . . ?
C6 C5 I2 121.0(5) . . ?
C4 C5 I2 118.4(4) . . ?
C5 C6 C1 120.9(6) . . ?
C5 C6 H6A 119.5 . . ?
C1 C6 H6A 119.5 . . ?
N1 C7 C1 118.8(6) . . ?
N1 C7 H7 120.6 . . ?
C1 C7 H7 120.6 . . ?
O2 C8 N2 121.6(6) . . ?
O2 C8 C9 121.2(5) . . ?
N2 C8 C9 117.2(5) . . ?
C14 C9 C10 118.6(6) . . ?
C14 C9 C8 115.9(6) . . ?
C10 C9 C8 125.5(5) . . ?
O3 C10 C11 121.1(5) . . ?
O3 C10 C9 120.0(5) . . ?
C11 C10 C9 118.9(5) . . ?
C12 C11 C10 122.0(6) . . ?
C12 C11 H11 119.0 . . ?
C10 C11 H11 119.0 . . ?
C11 C12 C13 119.1(6) . . ?
C11 C12 H12 120.4 . . ?
C13 C12 H12 120.4 . . ?
C14 C13 C12 119.6(6) . . ?
C14 C13 H13 120.2 . . ?
C12 C13 H13 120.2 . . ?
C13 C14 C9 121.7(6) . . ?
C13 C14 H14 119.2 . . ?
C9 C14 H14 119.2 . . ?
C20 C15 C16 118.5(5) . . ?
C20 C15 C21 119.8(6) . . ?
C16 C15 C21 121.7(6) . . ?
O4 C16 C17 118.5(5) . . ?
O4 C16 C15 122.4(5) . . ?
C17 C16 C15 119.1(6) . . ?
C18 C17 C16 121.9(6) . . ?
C18 C17 I3 119.4(4) . . ?
C16 C17 I3 118.7(5) . . ?
C17 C18 C19 118.7(6) . . ?
C17 C18 H18 120.7 . . ?
C19 C18 H18 120.7 . . ?
C18 C19 C20 120.9(6) . . ?
C18 C19 I4 117.6(4) . . ?
C20 C19 I4 121.4(5) . . ?
C19 C20 C15 120.9(6) . . ?
C19 C20 H20 119.6 . . ?
C15 C20 H20 119.6 . . ?
N3 C21 C15 117.9(6) . . ?
N3 C21 H21 121.1 . . ?
C15 C21 H21 121.1 . . ?
O5 C22 N4 120.1(5) . . ?
O5 C22 C23 122.3(6) . . ?
N4 C22 C23 117.7(5) . . ?
C28 C23 C24 117.7(5) . . ?
C28 C23 C22 116.2(5) . . ?
C24 C23 C22 126.1(5) . . ?
O6 C24 C25 121.5(5) . . ?
O6 C24 C23 118.9(5) . . ?
C25 C24 C23 119.6(6) . . ?
C26 C25 C24 121.5(6) . . ?
C26 C25 H25 119.3 . . ?
C24 C25 H25 119.3 . . ?
C25 C26 C27 119.9(6) . . ?
C25 C26 H26 120.0 . . ?
C27 C26 H26 120.0 . . ?
C28 C27 C26 120.0(7) . . ?
C28 C27 H27 120.0 . . ?
C26 C27 H27 120.0 . . ?
C27 C28 C23 121.4(6) . . ?
C27 C28 H28 119.3 . . ?
C23 C28 H28 119.3 . . ?

loop_
_geom_bond_atom_site_label_1
_geom_bond_atom_site_label_2
_geom_bond_distance
_geom_bond_site_symmetry_2
_geom_bond_publ_flag
I1 C3 2.071(6) . ?
I2 C5 2.089(5) . ?
I3 C17 2.089(6) . ?
I4 C19 2.092(6) . ?
O1 C2 1.344(6) . ?
O1 H1 0.8200 . ?
O2 C8 1.217(7) . ?
O3 C10 1.359(6) . ?
O3 H3 0.8200 . ?
O4 C16 1.353(7) . ?
O4 H4 0.8200 . ?
O5 C22 1.223(7) . ?
O6 C24 1.366(7) . ?
O6 H6 0.8200 . ?
N1 C7 1.276(7) . ?
N1 N2 1.371(7) . ?
N2 C8 1.359(7) . ?
N2 H2N 0.898(10) . ?
N3 C21 1.278(8) . ?
N3 N4 1.369(6) . ?
N4 C22 1.361(8) . ?
N4 H4N 0.90(3) . ?
C1 C2 1.398(8) . ?
C1 C6 1.401(7) . ?
C1 C7 1.453(8) . ?
C2 C3 1.401(8) . ?
C3 C4 1.379(7) . ?
C4 C5 1.391(8) . ?
C4 H4A 0.9300 . ?
C5 C6 1.377(8) . ?
C6 H6A 0.9300 . ?
C7 H7 0.9300 . ?
C8 C9 1.489(8) . ?
C9 C14 1.388(8) . ?
C9 C10 1.403(8) . ?
C10 C11 1.381(8) . ?
C11 C12 1.371(8) . ?
C11 H11 0.9300 . ?
C12 C13 1.391(9) . ?
C12 H12 0.9300 . ?
C13 C14 1.370(9) . ?
C13 H13 0.9300 . ?
C14 H14 0.9300 . ?
C15 C20 1.386(8) . ?
C15 C16 1.397(8) . ?
C15 C21 1.462(8) . ?
C16 C17 1.392(7) . ?
C17 C18 1.365(8) . ?
C18 C19 1.372(8) . ?
C18 H18 0.9300 . ?
C19 C20 1.377(8) . ?
C20 H20 0.9300 . ?
C21 H21 0.9300 . ?
C22 C23 1.476(8) . ?
C23 C28 1.399(8) . ?
C23 C24 1.404(8) . ?
C24 C25 1.378(8) . ?
C25 C26 1.353(9) . ?
C25 H25 0.9300 . ?
C26 C27 1.380(9) . ?
C26 H26 0.9300 . ?
C27 C28 1.360(9) . ?
C27 H27 0.9300 . ?
C28 H28 0.9300 . ?

loop_
_geom_hbond_atom_site_label_D
_geom_hbond_atom_site_label_H
_geom_hbond_atom_site_label_A
_geom_hbond_distance_DH
_geom_hbond_distance_HA
_geom_hbond_distance_DA
_geom_hbond_angle_DHA
_geom_hbond_site_symmetry_A
N2 H2N O3 0.898(10) 1.98(5) 2.686(7) 135(7) .
N4 H4N O6 0.90(3) 1.97(6) 2.653(6) 132(7) .
O6 H6 O2 0.82 1.95 2.763(6) 168 1_644
O4 H4 N3 0.82 1.84 2.548(6) 144 .
O3 H3 O5 0.82 1.96 2.778(6) 176 1_456
O1 H1 N1 0.82 1.85 2.563(7) 145 .
C11 H11 O5 0.93 2.51 3.234(7) 135 1_456
C25 H25 O2 0.93 2.41 3.131(7) 135 1_644
C28 H28 O5 0.93 2.44 2.764(7) 100 .
